data_7238425
loop_
_publ_author_name
'Misra, Shafalika'
'Chauhan, Ashok K. S.'
'Srivastava, Ramesh C.'
'Duthie, Andrew'
'Butcher, R. J.'

_publ_section_title
;
 Controlled hydrolysis of aryltellurium trichlorides using
 2-pyrrolidinones: isolation and structural characterization of monomeric
 aryltellurium(IV) monohydroxides
;
_journal_issue 5
_journal_name_full 'RSC Advances'
_journal_page_first 808
_journal_paper_doi 10.1039/c1ra00409c
_journal_volume 1
_journal_year 2011
_chemical_formula_moiety 'C10 H8 Cl2 O Te, C4 H7 N O'
_chemical_formula_sum 'C14 H15 Cl2 N O2 Te'
_chemical_formula_weight 427.77
_space_group_IT_number 15
_space_group_name_Hall '-C 2yc'
_space_group_name_H-M_alt 'C 1 2/c 1'
_symmetry_cell_setting monoclinic
_symmetry_space_group_name_H-M 'C 1 2/c 1'
_atom_sites_solution_hydrogens geom
_atom_sites_solution_primary direct
_atom_sites_solution_secondary difmap
_audit_creation_method SHELXL-97
_cell_angle_alpha 90.00
_cell_angle_beta 112.645(3)
_cell_angle_gamma 90.00
_cell_formula_units_Z 8
_cell_length_a 17.9609(5)
_cell_length_b 7.74529(16)
_cell_length_c 23.9193(7)
_cell_measurement_reflns_used 20356
_cell_measurement_temperature 110(2)
_cell_measurement_theta_max 32.7237
_cell_measurement_theta_min 5.0475
_cell_volume 3070.95(15)
_computing_cell_refinement
;
CrysAlisPro, Oxford Diffraction Ltd.,
Version 1.171.33.41 (release 06-05-2009 CrysAlis171 .NET)
(compiled May 6 2009,17:20:42)
;
_computing_data_collection
;
CrysAlisPro, Oxford Diffraction Ltd.,
Version 1.171.33.41 (release 06-05-2009 CrysAlis171 .NET)
(compiled May 6 2009,17:20:42)
;
_computing_data_reduction
;
CrysAlisPro, Oxford Diffraction Ltd.,
Version 1.171.33.41 (release 06-05-2009 CrysAlis171 .NET)
(compiled May 6 2009,17:20:42)
;
_computing_molecular_graphics SHELXTL
_computing_publication_material SHELXTL
_computing_structure_refinement 'SHELXL-97 (Sheldrick, 1997)'
_computing_structure_solution 'SHELXS-97 (Sheldrick, 1990)'
_diffrn_ambient_temperature 110(2)
_diffrn_detector_area_resol_mean 10.5081
_diffrn_measured_fraction_theta_full 0.989
_diffrn_measured_fraction_theta_max 0.934
_diffrn_measurement_device_type 'Xcalibur, Ruby, Gemini'
_diffrn_measurement_method '\w scans'
_diffrn_radiation_monochromator graphite
_diffrn_radiation_source 'fine-focus sealed tube'
_diffrn_radiation_type MoK\a
_diffrn_radiation_wavelength 0.71073
_diffrn_reflns_av_R_equivalents 0.0169
_diffrn_reflns_av_sigmaI/netI 0.0104
_diffrn_reflns_limit_h_max 26
_diffrn_reflns_limit_h_min -27
_diffrn_reflns_limit_k_max 11
_diffrn_reflns_limit_k_min -11
_diffrn_reflns_limit_l_max 36
_diffrn_reflns_limit_l_min -36
_diffrn_reflns_number 25706
_diffrn_reflns_theta_full 25.00
_diffrn_reflns_theta_max 32.79
_diffrn_reflns_theta_min 5.06
_diffrn_standards_decay_% <2%
_diffrn_standards_interval_count 50
_diffrn_standards_number 2
_exptl_absorpt_coefficient_mu 2.285
_exptl_absorpt_correction_T_max 1.00000
_exptl_absorpt_correction_T_min 0.59137
_exptl_absorpt_correction_type multi-scan
_exptl_absorpt_process_details
;
CrysAlisPro, Oxford Diffraction Ltd.,
Version 1.171.33.41 (release 06-05-2009 CrysAlis171 .NET)
(compiled May 6 2009,17:20:42)
Empirical absorption correction using spherical harmonics,
implemented in SCALE3 ABSPACK scaling algorithm.
;
_exptl_crystal_colour colorless
_exptl_crystal_density_diffrn 1.850
_exptl_crystal_density_method 'not measured'
_exptl_crystal_description prism
_exptl_crystal_F_000 1664
_exptl_crystal_size_max 0.48
_exptl_crystal_size_mid 0.45
_exptl_crystal_size_min 0.34
_refine_diff_density_max 0.555
_refine_diff_density_min -0.872
_refine_diff_density_rms 0.074
_refine_ls_extinction_method none
_refine_ls_goodness_of_fit_ref 1.239
_refine_ls_hydrogen_treatment mixed
_refine_ls_matrix_type full
_refine_ls_number_parameters 189
_refine_ls_number_reflns 5313
_refine_ls_number_restraints 0
_refine_ls_restrained_S_all 1.239
_refine_ls_R_factor_all 0.0202
_refine_ls_R_factor_gt 0.0189
_refine_ls_shift/su_max 0.002
_refine_ls_shift/su_mean 0.000
_refine_ls_structure_factor_coef Fsqd
_refine_ls_weighting_details 'calc w=1/[\s^2^(Fo^2^)+(0.0139P)^2^+5.2350P] where P=(Fo^2^+2Fc^2^)/3'
_refine_ls_weighting_scheme calc
_refine_ls_wR_factor_gt 0.0442
_refine_ls_wR_factor_ref 0.0446
_reflns_number_gt 5109
_reflns_number_total 5313
_reflns_threshold_expression I>2\s(I)
_cod_data_source_file c1ra00409c.txt
_cod_data_source_block askc-sm3
_cod_database_code 7238425

loop_
_symmetry_equiv_pos_as_xyz
'x, y, z'
'-x, y, -z+1/2'
'x+1/2, y+1/2, z'
'-x+1/2, y+1/2, -z+1/2'
'-x, -y, -z'
'x, -y, z-1/2'
'-x+1/2, -y+1/2, -z'
'x+1/2, -y+1/2, z-1/2'

loop_
_atom_site_label
_atom_site_type_symbol
_atom_site_fract_x
_atom_site_fract_y
_atom_site_fract_z
_atom_site_U_iso_or_equiv
_atom_site_adp_type
_atom_site_occupancy
_atom_site_symmetry_multiplicity
_atom_site_calc_flag
_atom_site_refinement_flags
Te Te 0.724626(5) 0.887885(12) 0.405452(4) 0.01329(3) Uani 1 1 d .
Cl1 Cl 0.84696(2) 0.73247(5) 0.480911(16) 0.01839(7) Uani 1 1 d .
Cl2 Cl 0.60437(2) 1.02272(5) 0.328949(16) 0.01925(7) Uani 1 1 d .
O1 O 0.67774(7) 0.67264(16) 0.37491(5) 0.0208(2) Uani 1 1 d .
H1O H 0.693(2) 0.595(4) 0.4020(14) 0.058(9) Uiso 1 1 d .
O1A O 0.70683(6) 0.41002(15) 0.44480(5) 0.0192(2) Uani 1 1 d .
N1A N 0.63428(7) 0.21494(17) 0.47479(6) 0.0153(2) Uani 1 1 d .
H1N H 0.6756(15) 0.165(3) 0.4966(11) 0.029(6) Uiso 1 1 d .
C1 C 0.78557(8) 0.90919(18) 0.34559(6) 0.0126(2) Uani 1 1 d .
C2 C 0.78534(8) 0.76735(19) 0.31127(6) 0.0157(2) Uani 1 1 d .
H2A H 0.7575 0.6655 0.3140 0.019 Uiso 1 1 calc R
C3 C 0.82709(9) 0.7740(2) 0.27171(7) 0.0189(3) Uani 1 1 d .
H3A H 0.8268 0.6765 0.2475 0.023 Uiso 1 1 calc R
C4 C 0.86783(9) 0.9200(2) 0.26812(7) 0.0191(3) Uani 1 1 d .
H4A H 0.8960 0.9222 0.2417 0.023 Uiso 1 1 calc R
C5 C 0.86879(8) 1.0684(2) 0.30319(6) 0.0154(2) Uani 1 1 d .
C6 C 0.90997(9) 1.2215(2) 0.29947(8) 0.0220(3) Uani 1 1 d .
H6A H 0.9387 1.2250 0.2734 0.026 Uiso 1 1 calc R
C7 C 0.90888(10) 1.3642(2) 0.33279(8) 0.0252(3) Uani 1 1 d .
H7A H 0.9373 1.4652 0.3301 0.030 Uiso 1 1 calc R
C8 C 0.86566(10) 1.3619(2) 0.37112(8) 0.0221(3) Uani 1 1 d .
H8A H 0.8646 1.4619 0.3938 0.026 Uiso 1 1 calc R
C9 C 0.82506(9) 1.21566(19) 0.37582(7) 0.0174(3) Uani 1 1 d .
H9A H 0.7959 1.2160 0.4016 0.021 Uiso 1 1 calc R
C10 C 0.82617(8) 1.06483(18) 0.34286(6) 0.0128(2) Uani 1 1 d .
C1A C 0.64107(8) 0.34841(18) 0.44226(6) 0.0139(2) Uani 1 1 d .
C2A C 0.55824(8) 0.4108(2) 0.40178(7) 0.0181(3) Uani 1 1 d .
H2AA H 0.5456 0.3785 0.3590 0.022 Uiso 1 1 calc R
H2AB H 0.5539 0.5377 0.4045 0.022 Uiso 1 1 calc R
C3A C 0.50223(9) 0.3183(2) 0.42664(8) 0.0234(3) Uani 1 1 d .
H3AA H 0.4521 0.2803 0.3932 0.028 Uiso 1 1 calc R
H3AB H 0.4877 0.3951 0.4540 0.028 Uiso 1 1 calc R
C4A C 0.55095(9) 0.1622(2) 0.46142(7) 0.0204(3) Uani 1 1 d .
H4AA H 0.5418 0.1413 0.4991 0.024 Uiso 1 1 calc R
H4AB H 0.5370 0.0566 0.4362 0.024 Uiso 1 1 calc R

loop_
_atom_site_aniso_label
_atom_site_aniso_U_11
_atom_site_aniso_U_22
_atom_site_aniso_U_33
_atom_site_aniso_U_23
_atom_site_aniso_U_13
_atom_site_aniso_U_12
Te 0.01242(4) 0.01642(4) 0.01215(4) 0.00294(3) 0.00595(3) 0.00047(3)
Cl1 0.01524(14) 0.02368(16) 0.01583(14) 0.00481(12) 0.00551(11) 0.00192(12)
Cl2 0.01514(14) 0.02436(17) 0.01872(15) 0.00561(13) 0.00705(12) 0.00478(12)
O1 0.0199(5) 0.0190(5) 0.0202(5) 0.0047(4) 0.0041(4) -0.0057(4)
O1A 0.0116(4) 0.0185(5) 0.0263(5) 0.0067(4) 0.0060(4) -0.0004(4)
N1A 0.0110(5) 0.0177(5) 0.0151(5) 0.0041(4) 0.0029(4) 0.0003(4)
C1 0.0116(5) 0.0150(6) 0.0116(5) 0.0012(4) 0.0048(4) 0.0000(4)
C2 0.0145(6) 0.0166(6) 0.0146(6) -0.0017(5) 0.0042(5) -0.0003(5)
C3 0.0192(6) 0.0232(7) 0.0132(6) -0.0045(5) 0.0051(5) 0.0024(5)
C4 0.0173(6) 0.0275(8) 0.0147(6) 0.0017(5) 0.0086(5) 0.0044(5)
C5 0.0122(5) 0.0201(6) 0.0140(6) 0.0044(5) 0.0050(5) 0.0014(5)
C6 0.0171(6) 0.0256(8) 0.0244(7) 0.0093(6) 0.0093(6) -0.0006(6)
C7 0.0204(7) 0.0203(7) 0.0317(8) 0.0077(6) 0.0066(6) -0.0042(6)
C8 0.0243(7) 0.0152(7) 0.0232(7) 0.0007(5) 0.0053(6) -0.0015(5)
C9 0.0199(6) 0.0156(6) 0.0164(6) -0.0001(5) 0.0065(5) -0.0002(5)
C10 0.0114(5) 0.0143(6) 0.0121(5) 0.0024(4) 0.0039(4) 0.0007(4)
C1A 0.0117(5) 0.0139(6) 0.0152(6) 0.0006(5) 0.0043(4) 0.0006(4)
C2A 0.0106(5) 0.0190(7) 0.0222(7) 0.0060(5) 0.0034(5) 0.0015(5)
C3A 0.0119(6) 0.0291(8) 0.0283(8) 0.0086(7) 0.0067(5) 0.0013(6)
C4A 0.0126(6) 0.0249(7) 0.0216(7) 0.0073(6) 0.0044(5) -0.0030(5)

loop_
_atom_type_symbol
_atom_type_description
_atom_type_scat_dispersion_real
_atom_type_scat_dispersion_imag
_atom_type_scat_source
C C 0.0033 0.0016 'International Tables Vol C Tables 4.2.6.8 and 6.1.1.4'
H H 0.0000 0.0000 'International Tables Vol C Tables 4.2.6.8 and 6.1.1.4'
O O 0.0106 0.0060 'International Tables Vol C Tables 4.2.6.8 and 6.1.1.4'
Cl Cl 0.1484 0.1585 'International Tables Vol C Tables 4.2.6.8 and 6.1.1.4'
Te Te -0.5308 1.6751 'International Tables Vol C Tables 4.2.6.8 and 6.1.1.4'
N N 0.0061 0.0033 'International Tables Vol C Tables 4.2.6.8 and 6.1.1.4'

loop_
_geom_angle_atom_site_label_1
_geom_angle_atom_site_label_2
_geom_angle_atom_site_label_3
_geom_angle
O1 Te C1 94.42(5)
O1 Te Cl2 87.36(4)
C1 Te Cl2 89.90(4)
O1 Te Cl1 89.51(4)
C1 Te Cl1 89.23(4)
Cl2 Te Cl1 176.675(13)
Te O1 H1O 111(2)
C1A N1A C4A 113.98(12)
C1A N1A H1N 118.3(17)
C4A N1A H1N 127.3(17)
C2 C1 C10 122.34(13)
C2 C1 Te 117.35(10)
C10 C1 Te 120.30(10)
C1 C2 C3 119.38(14)
C1 C2 H2A 120.3
C3 C2 H2A 120.3
C4 C3 C2 120.38(14)
C4 C3 H3A 119.8
C2 C3 H3A 119.8
C3 C4 C5 121.16(13)
C3 C4 H4A 119.4
C5 C4 H4A 119.4
C4 C5 C6 121.87(14)
C4 C5 C10 119.28(13)
C6 C5 C10 118.85(14)
C7 C6 C5 120.96(15)
C7 C6 H6A 119.5
C5 C6 H6A 119.5
C6 C7 C8 120.24(15)
C6 C7 H7A 119.9
C8 C7 H7A 119.9
C9 C8 C7 120.36(15)
C9 C8 H8A 119.8
C7 C8 H8A 119.8
C8 C9 C10 120.87(14)
C8 C9 H9A 119.6
C10 C9 H9A 119.6
C9 C10 C1 123.83(13)
C9 C10 C5 118.70(13)
C1 C10 C5 117.45(13)
O1A C1A N1A 124.45(13)
O1A C1A C2A 125.95(13)
N1A C1A C2A 109.60(12)
C1A C2A C3A 103.53(12)
C1A C2A H2AA 111.1
C3A C2A H2AA 111.1
C1A C2A H2AB 111.1
C3A C2A H2AB 111.1
H2AA C2A H2AB 109.0
C2A C3A C4A 104.86(12)
C2A C3A H3AA 110.8
C4A C3A H3AA 110.8
C2A C3A H3AB 110.8
C4A C3A H3AB 110.8
H3AA C3A H3AB 108.9
N1A C4A C3A 102.73(12)
N1A C4A H4AA 111.2
C3A C4A H4AA 111.2
N1A C4A H4AB 111.2
C3A C4A H4AB 111.2
H4AA C4A H4AB 109.1

loop_
_geom_bond_atom_site_label_1
_geom_bond_atom_site_label_2
_geom_bond_distance
Te O1 1.8837(12)
Te C1 2.1173(13)
Te Cl2 2.4619(4)
Te Cl1 2.5457(4)
O1 H1O 0.85(3)
O1A C1A 1.2535(17)
N1A C1A 1.3273(18)
N1A C4A 1.4630(19)
N1A H1N 0.82(2)
C1 C2 1.3705(19)
C1 C10 1.4233(19)
C2 C3 1.417(2)
C2 H2A 0.9500
C3 C4 1.368(2)
C3 H3A 0.9500
C4 C5 1.419(2)
C4 H4A 0.9500
C5 C6 1.419(2)
C5 C10 1.4304(19)
C6 C7 1.367(3)
C6 H6A 0.9500
C7 C8 1.411(3)
C7 H7A 0.9500
C8 C9 1.375(2)
C8 H8A 0.9500
C9 C10 1.414(2)
C9 H9A 0.9500
C1A C2A 1.5083(19)
C2A C3A 1.530(2)
C2A H2AA 0.9900
C2A H2AB 0.9900
C3A C4A 1.536(2)
C3A H3AA 0.9900
C3A H3AB 0.9900
C4A H4AA 0.9900
C4A H4AB 0.9900

loop_
_geom_hbond_atom_site_label_D
_geom_hbond_atom_site_label_H
_geom_hbond_atom_site_label_A
_geom_hbond_distance_DH
_geom_hbond_distance_HA
_geom_hbond_distance_DA
_geom_hbond_angle_DHA
_geom_hbond_site_symmetry_A
O1 H1O O1A 0.85(3) 1.73(3) 2.5557(16) 166(3) .
N1A H1N O1A 0.82(2) 2.12(2) 2.9247(16) 168(2) 7_656
C3 H3A Cl2 0.95 2.83 3.6582(15) 145.6 4_645

loop_
_geom_torsion_atom_site_label_1
_geom_torsion_atom_site_label_2
_geom_torsion_atom_site_label_3
_geom_torsion_atom_site_label_4
_geom_torsion
O1 Te C1 C2 -8.87(11)
Cl2 Te C1 C2 -96.22(10)
Cl1 Te C1 C2 80.57(10)
O1 Te C1 C10 172.41(11)
Cl2 Te C1 C10 85.07(10)
Cl1 Te C1 C10 -98.14(10)
C10 C1 C2 C3 0.3(2)
Te C1 C2 C3 -178.39(10)
C1 C2 C3 C4 0.6(2)
C2 C3 C4 C5 -0.6(2)
C3 C4 C5 C6 -179.24(14)
C3 C4 C5 C10 -0.1(2)
C4 C5 C6 C7 178.75(15)
C10 C5 C6 C7 -0.4(2)
C5 C6 C7 C8 -0.8(2)
C6 C7 C8 C9 0.8(3)
C7 C8 C9 C10 0.4(2)
C8 C9 C10 C1 179.98(14)
C8 C9 C10 C5 -1.5(2)
C2 C1 C10 C9 177.46(14)
Te C1 C10 C9 -3.89(18)
C2 C1 C10 C5 -1.0(2)
Te C1 C10 C5 177.62(9)
C4 C5 C10 C9 -177.64(13)
C6 C5 C10 C9 1.5(2)
C4 C5 C10 C1 0.94(19)
C6 C5 C10 C1 -179.93(13)
C4A N1A C1A O1A -177.10(15)
C4A N1A C1A C2A 2.00(18)
O1A C1A C2A C3A -168.29(15)
N1A C1A C2A C3A 12.63(17)
C1A C2A C3A C4A -21.30(17)
C1A N1A C4A C3A -15.62(18)
C2A C3A C4A N1A 22.19(17)
